data_4304197
loop_
_publ_author_name
'Alexander M. Kirillov'
'Yauhen Y. Karabach'
'Matti Haukka'
'M. F\'atima C. Guedes da Silva'
'Joaquin Sanchiz'
'Maximilian N. Kopylovich'
'Armando J. L. Pombeiro'

_publ_section_title
;
Self-Assembled Copper(II) Coordination Polymers Derived from
Aminopolyalcohols and Benzenepolycarboxylates: Structural and Magnetic
Properties
;
_journal_name_full 'Inorganic Chemistry'
_journal_page_first 162
_journal_page_last 175
_journal_paper_doi 10.1021/ic701669x
_journal_volume 47
_journal_year 2008
_chemical_formula_moiety 'C26 H44 Cu2 N2 O10, 3.5(H2 O)'
_chemical_formula_sum 'C26 H51 Cu2 N2 O13.5'
_chemical_formula_weight 734.77
_chemical_name_systematic
; 
 ? 
;
_space_group_IT_number 14
_symmetry_cell_setting monoclinic
_symmetry_space_group_name_Hall '-P 2yn'
_symmetry_space_group_name_H-M 'P 1 21/n 1'
_atom_sites_solution_hydrogens mixed
_atom_sites_solution_primary direct
_atom_sites_solution_secondary difmap
_audit_creation_method SHELXL-97
_cell_angle_alpha 90.00
_cell_angle_beta 95.472(2)
_cell_angle_gamma 90.00
_cell_formula_units_Z 4
_cell_length_a 9.9893(4)
_cell_length_b 22.7320(7)
_cell_length_c 15.0150(6)
_cell_measurement_reflns_used 49250
_cell_measurement_temperature 120(2)
_cell_measurement_theta_max 25.00
_cell_measurement_theta_min 2.24
_cell_volume 3394.0(2)
_computing_cell_refinement 'Denzo/Scalepack (Otwinowski & Minor, 1997)'
_computing_data_collection 'Collect (Bruker AXS BV, 1997-2004)'
_computing_data_reduction 'Denzo/Scalepack (Otwinowski & Minor, 1997)'
_computing_molecular_graphics 'Diamond v.3.1d (Brandenburg, 2006)'
_computing_publication_material 'SHELXL-97 (Sheldrick, 1997)'
_computing_structure_refinement 'SHELXL-97 (Sheldrick, 1997)'
_computing_structure_solution 'SHELXS-97 (Sheldrick, 1997)'
_diffrn_ambient_temperature 120(2)
_diffrn_detector_area_resol_mean 9
_diffrn_measured_fraction_theta_full 0.999
_diffrn_measured_fraction_theta_max 0.999
_diffrn_measurement_device '95mm CCD camera on \k-goniostat'
_diffrn_measurement_device_type 'Nonius KappaCCD'
_diffrn_measurement_method '\f scans and \w scans with \k offset'
_diffrn_radiation_monochromator 'horizontally mounted graphite crystal'
_diffrn_radiation_source 'fine-focus sealed tube'
_diffrn_radiation_type MoK\a
_diffrn_radiation_wavelength 0.71073
_diffrn_reflns_av_R_equivalents 0.1249
_diffrn_reflns_av_sigmaI/netI 0.0737
_diffrn_reflns_limit_h_max 11
_diffrn_reflns_limit_h_min -11
_diffrn_reflns_limit_k_max 27
_diffrn_reflns_limit_k_min -27
_diffrn_reflns_limit_l_max 17
_diffrn_reflns_limit_l_min -17
_diffrn_reflns_number 49250
_diffrn_reflns_theta_full 25.00
_diffrn_reflns_theta_max 25.00
_diffrn_reflns_theta_min 2.24
_exptl_absorpt_coefficient_mu 1.316
_exptl_absorpt_correction_T_max 0.9591
_exptl_absorpt_correction_T_min 0.8907
_exptl_absorpt_correction_type multi-scan
_exptl_absorpt_process_details 'Xprep in Shelxtl v.6.14-1 (Sheldrick, 2005)'
_exptl_crystal_colour blue
_exptl_crystal_density_diffrn 1.438
_exptl_crystal_density_method 'not measured'
_exptl_crystal_description plate
_exptl_crystal_F_000 1548
_exptl_crystal_size_max 0.09
_exptl_crystal_size_mid 0.09
_exptl_crystal_size_min 0.03
_refine_diff_density_max 1.236
_refine_diff_density_min -0.611
_refine_diff_density_rms 0.119
_refine_ls_extinction_method none
_refine_ls_goodness_of_fit_ref 1.033
_refine_ls_hydrogen_treatment constr
_refine_ls_matrix_type full
_refine_ls_number_parameters 452
_refine_ls_number_reflns 5973
_refine_ls_number_restraints 51
_refine_ls_restrained_S_all 1.033
_refine_ls_R_factor_all 0.0953
_refine_ls_R_factor_gt 0.0572
_refine_ls_shift/su_max 0.000
_refine_ls_shift/su_mean 0.000
_refine_ls_structure_factor_coef Fsqd
_refine_ls_weighting_details 'calc w=1/[\s^2^(Fo^2^)+(0.0701P)^2^+8.1936P] where P=(Fo^2^+2Fc^2^)/3'
_refine_ls_weighting_scheme calc
_refine_ls_wR_factor_gt 0.1370
_refine_ls_wR_factor_ref 0.1542
_reflns_number_gt 4161
_reflns_number_total 5973
_reflns_threshold_expression >2sigma(I)
_cod_data_source_file ic701669x-file001_1.cif
_cod_data_source_block structure_2
_cod_original_sg_symbol_H-M 'P 21/n'
_cod_original_formula_sum 'C26 H51 Cu2 N2 O13.50'
_cod_database_code 4304197

loop_
_symmetry_equiv_pos_as_xyz
'x, y, z'
'-x+1/2, y+1/2, -z+1/2'
'-x, -y, -z'
'x-1/2, -y-1/2, z-1/2'

loop_
_atom_site_label
_atom_site_type_symbol
_atom_site_fract_x
_atom_site_fract_y
_atom_site_fract_z
_atom_site_U_iso_or_equiv
_atom_site_adp_type
_atom_site_occupancy
_atom_site_symmetry_multiplicity
_atom_site_calc_flag
_atom_site_refinement_flags
_atom_site_disorder_assembly
_atom_site_disorder_group
Cu1 Cu 0.80855(6) 0.15947(2) 0.37279(4) 0.02630(19) Uani 1 1 d . G .
Cu2 Cu 0.71212(7) 0.07496(3) 0.23820(4) 0.0329(2) Uani 1 1 d . . .
O1 O 0.7646(3) 0.23974(14) 0.4091(2) 0.0268(8) Uani 1 1 d . . .
O2 O 0.6645(4) 0.22734(15) 0.5355(2) 0.0368(9) Uani 1 1 d . . .
O3 O 0.6398(4) 0.13810(14) 0.3065(2) 0.0319(8) Uani 1 1 d . G .
O4 O 0.8598(4) 0.08197(14) 0.3314(2) 0.0324(8) Uani 1 1 d . G .
O5 O 0.9155(4) 0.21727(15) 0.2500(2) 0.0333(8) Uani 1 1 d . . .
H5O H 0.8713 0.2495 0.2551 0.050 Uiso 1 1 d . . .
O6 O 0.7972(4) 0.12548(15) 0.5274(2) 0.0374(9) Uani 1 1 d . . .
H6O H 0.7489 0.1576 0.5413 0.056 Uiso 1 1 d . . .
O8 O 0.8062(4) 0.13544(17) 0.1330(3) 0.0467(10) Uani 1 1 d . G .
H8O H 0.8731 0.1594 0.1323 0.050 Uiso 1 1 d . . .
O9 O 0.7777(4) 0.01049(15) 0.1654(2) 0.0368(9) Uani 1 1 d . G .
O10 O 0.7189(5) -0.07073(16) 0.2365(3) 0.0497(11) Uani 1 1 d . G .
O11 O 0.4088(9) 0.0781(4) 0.4436(9) 0.087(4) Uani 0.50 1 d P . .
H11O H 0.3734 0.0428 0.4589 0.131 Uiso 0.50 1 d P . .
H11P H 0.4486 0.0716 0.3997 0.131 Uiso 0.50 1 d P . .
O12 O 0.3939(5) 0.1832(2) 0.5298(3) 0.0662(14) Uani 1 1 d . . .
H12O H 0.4352 0.1482 0.5333 0.099 Uiso 1 1 d . . .
H12P H 0.4480 0.1979 0.4918 0.099 Uiso 1 1 d . . .
O13 O 0.2897(4) 0.18444(17) 0.6898(3) 0.0450(10) Uani 1 1 d . . .
H13O H 0.3448 0.1903 0.6422 0.131 Uiso 1 1 d . . .
H13P H 0.2756 0.1472 0.6862 0.050 Uiso 1 1 d . . .
O14A O 0.2098(10) 0.0007(6) 0.5420(10) 0.118(6) Uani 0.50 1 d P A 1
H14O H 0.2055 -0.0289 0.5764 0.178 Uiso 0.50 1 d P B 1
H14P H 0.2649 0.0221 0.5155 0.178 Uiso 0.50 1 d P C 1
O14B O 0.3579(11) -0.0252(5) 0.5004(9) 0.090(4) Uani 0.50 1 d P D 2
H15O H 0.3247 -0.0621 0.4733 0.135 Uiso 0.50 1 d P E 2
H15P H 0.4486 -0.0333 0.5328 0.135 Uiso 0.50 1 d P F 2
N1 N 1.0050(4) 0.16706(18) 0.4224(3) 0.0311(10) Uani 1 1 d . . .
N2 N 0.5487(5) 0.0894(2) 0.1471(4) 0.0536(15) Uani 1 1 d . G .
C1 C 0.7039(5) 0.2585(2) 0.4742(3) 0.0275(11) Uani 1 1 d . G .
C2 C 0.6794(5) 0.3239(2) 0.4753(3) 0.0276(11) Uani 1 1 d . . .
C3 C 0.6192(6) 0.3499(2) 0.5451(3) 0.0335(13) Uani 1 1 d . G .
H3 H 0.5936 0.3264 0.5929 0.040 Uiso 1 1 calc R . .
C4 C 0.5963(6) 0.4107(2) 0.5453(4) 0.0381(14) Uani 1 1 d . . .
H4 H 0.5560 0.4286 0.5933 0.046 Uiso 1 1 calc R G .
C5 C 0.6332(5) 0.4447(2) 0.4742(3) 0.0317(12) Uani 1 1 d . G .
H5 H 0.6177 0.4859 0.4739 0.038 Uiso 1 1 calc R . .
C6 C 0.6922(5) 0.4188(2) 0.4039(3) 0.0300(12) Uani 1 1 d . . .
C7 C 0.7151(5) 0.3584(2) 0.4046(3) 0.0277(11) Uani 1 1 d . G .
H7 H 0.7554 0.3406 0.3566 0.033 Uiso 1 1 calc R . .
C8 C 1.0662(6) 0.2209(3) 0.3865(4) 0.0413(14) Uani 1 1 d . G .
H8A H 1.0241 0.2558 0.4115 0.050 Uiso 1 1 calc R . .
H8B H 1.1630 0.2216 0.4079 0.050 Uiso 1 1 calc R . .
C9 C 1.0527(6) 0.2259(3) 0.2876(4) 0.0400(14) Uani 1 1 d . G .
H9 H 1.1077 0.1936 0.2642 0.048 Uiso 1 1 calc R . .
C10 C 1.1084(6) 0.2836(2) 0.2564(4) 0.0352(13) Uani 1 1 d . . .
H10A H 1.1040 0.2839 0.1910 0.053 Uiso 1 1 calc R G .
H10B H 1.2021 0.2879 0.2814 0.053 Uiso 1 1 calc R . .
H10C H 1.0550 0.3163 0.2768 0.053 Uiso 1 1 calc R . .
C11 C 1.0120(6) 0.1750(2) 0.5217(4) 0.0389(14) Uani 1 1 d . G .
H11A H 0.9787 0.2148 0.5348 0.047 Uiso 1 1 calc R . .
H11B H 1.1072 0.1726 0.5467 0.047 Uiso 1 1 calc R . .
C12 C 0.9312(6) 0.1299(2) 0.5680(4) 0.0382(14) Uani 1 1 d . G .
H12 H 0.9753 0.0908 0.5620 0.046 Uiso 1 1 calc R . .
C13 C 0.9329(7) 0.1433(3) 0.6670(4) 0.0531(17) Uani 1 1 d . . .
H13A H 0.8942 0.1823 0.6750 0.080 Uiso 1 1 calc R G .
H13B H 1.0258 0.1425 0.6947 0.080 Uiso 1 1 calc R . .
H13C H 0.8797 0.1136 0.6954 0.080 Uiso 1 1 calc R . .
C14 C 1.0729(6) 0.1120(2) 0.3989(4) 0.0377(13) Uani 1 1 d . G .
H14A H 1.0791 0.0851 0.4510 0.045 Uiso 1 1 calc R . .
H14B H 1.1655 0.1212 0.3851 0.045 Uiso 1 1 calc R . .
C15 C 0.9983(6) 0.0811(2) 0.3188(4) 0.0404(14) Uani 1 1 d . . .
H15 H 1.0123 0.1040 0.2635 0.049 Uiso 1 1 calc R G .
C16 C 1.0525(7) 0.0202(3) 0.3091(5) 0.0547(17) Uani 1 1 d . G .
H16A H 1.0348 -0.0034 0.3613 0.082 Uiso 1 1 calc R . .
H16B H 1.1497 0.0222 0.3048 0.082 Uiso 1 1 calc R . .
H16C H 1.0085 0.0020 0.2548 0.082 Uiso 1 1 calc R . .
C17 C 0.5571(6) 0.1773(3) 0.2512(4) 0.0419(14) Uani 1 1 d . . .
H17 H 0.6155 0.2044 0.2195 0.050 Uiso 1 1 calc R G .
C18 C 0.4646(6) 0.2131(3) 0.3039(4) 0.0477(16) Uani 1 1 d . G .
H18A H 0.4208 0.1872 0.3444 0.072 Uiso 1 1 calc R . .
H18B H 0.3961 0.2322 0.2626 0.072 Uiso 1 1 calc R . .
H18C H 0.5169 0.2431 0.3387 0.072 Uiso 1 1 calc R . .
C19 C 0.4718(6) 0.1399(3) 0.1820(5) 0.0547(18) Uani 1 1 d . G .
H19A H 0.3931 0.1243 0.2097 0.066 Uiso 1 1 calc R . .
H19B H 0.4379 0.1653 0.1312 0.066 Uiso 1 1 calc R . .
C20 C 0.7049(7) 0.1509(3) 0.0621(4) 0.0549(18) Uani 1 1 d . . .
H20 H 0.6634 0.1895 0.0756 0.066 Uiso 1 1 calc R G .
C21 C 0.7680(9) 0.1547(4) -0.0263(5) 0.075(2) Uani 1 1 d . G .
H21A H 0.8309 0.1879 -0.0242 0.113 Uiso 1 1 calc R . .
H21B H 0.6972 0.1606 -0.0753 0.113 Uiso 1 1 calc R . .
H21C H 0.8164 0.1181 -0.0362 0.113 Uiso 1 1 calc R . .
C22 C 0.6004(7) 0.1032(4) 0.0591(5) 0.067(2) Uani 1 1 d . G .
H22A H 0.5235 0.1150 0.0163 0.080 Uiso 1 1 calc R . .
H22B H 0.6391 0.0669 0.0357 0.080 Uiso 1 1 calc R . .
C23A C 0.464(2) 0.0285(8) 0.1625(15) 0.028(5) Uani 0.35(2) 1 d PDU G 3
H23A H 0.3730 0.0336 0.1314 0.034 Uiso 0.35(2) 1 calc PR G 3
H23B H 0.5078 -0.0036 0.1313 0.034 Uiso 0.35(2) 1 calc PR G 3
C24A C 0.4470(17) 0.0069(7) 0.2562(16) 0.029(5) Uani 0.35(2) 1 d PDU G 3
H24A H 0.3891 0.0357 0.2851 0.035 Uiso 0.35(2) 1 calc PR G 3
C25A C 0.381(2) -0.0538(8) 0.258(2) 0.064(7) Uani 0.35(2) 1 d PDU G 3
H25A H 0.4285 -0.0816 0.2229 0.096 Uiso 0.35(2) 1 calc PR G 3
H25B H 0.2866 -0.0510 0.2332 0.096 Uiso 0.35(2) 1 calc PR G 3
H25C H 0.3841 -0.0677 0.3203 0.096 Uiso 0.35(2) 1 calc PR G 3
O7A O 0.5782(18) 0.0023(7) 0.3124(12) 0.042(4) Uani 0.35(2) 1 d PDU G 3
H7O H 0.6151 -0.0331 0.2901 0.063 Uiso 0.35(2) 1 d PR G 3
C23B C 0.4643(12) 0.0408(6) 0.1278(10) 0.048(3) Uani 0.65(2) 1 d PDU G 4
H23C H 0.5121 0.0105 0.0956 0.058 Uiso 0.65(2) 1 calc PR G 4
H23D H 0.3833 0.0531 0.0892 0.058 Uiso 0.65(2) 1 calc PR G 4
C24B C 0.4232(11) 0.0153(5) 0.2156(11) 0.046(3) Uani 0.65(2) 1 d PDU G 4
H24B H 0.3555 0.0425 0.2383 0.056 Uiso 0.65(2) 1 calc PR G 4
C25B C 0.3573(14) -0.0455(5) 0.2022(11) 0.069(4) Uani 0.65(2) 1 d PDU G 4
H25D H 0.4196 -0.0724 0.1761 0.103 Uiso 0.65(2) 1 calc PR G 4
H25E H 0.2745 -0.0421 0.1620 0.103 Uiso 0.65(2) 1 calc PR G 4
H25F H 0.3359 -0.0610 0.2601 0.103 Uiso 0.65(2) 1 calc PR G 4
O7B O 0.5338(13) 0.0104(4) 0.2833(8) 0.057(3) Uani 0.65(2) 1 d PDU G 4
H7P H 0.5858 -0.0218 0.2672 0.086 Uiso 0.65(2) 1 d PR G 4
C26 C 0.7659(6) -0.0448(2) 0.1727(4) 0.0347(13) Uani 1 1 d . . .

loop_
_atom_site_aniso_label
_atom_site_aniso_U_11
_atom_site_aniso_U_22
_atom_site_aniso_U_33
_atom_site_aniso_U_23
_atom_site_aniso_U_13
_atom_site_aniso_U_12
Cu1 0.0277(3) 0.0197(3) 0.0313(4) -0.0013(3) 0.0016(3) 0.0026(3)
Cu2 0.0343(4) 0.0234(3) 0.0409(4) -0.0081(3) 0.0034(3) 0.0001(3)
O1 0.0305(19) 0.0210(17) 0.0294(19) 0.0010(14) 0.0051(16) 0.0006(14)
O2 0.048(2) 0.0284(19) 0.037(2) 0.0068(16) 0.0180(18) 0.0042(17)
O3 0.032(2) 0.0227(17) 0.040(2) -0.0067(16) -0.0020(17) 0.0033(15)
O4 0.031(2) 0.0245(18) 0.041(2) -0.0018(16) 0.0032(17) 0.0047(15)
O5 0.035(2) 0.0301(19) 0.034(2) -0.0008(16) 0.0010(17) -0.0012(16)
O6 0.042(2) 0.031(2) 0.039(2) 0.0029(16) 0.0029(18) 0.0008(17)
O8 0.055(3) 0.040(2) 0.044(2) 0.0036(19) 0.001(2) 0.0020(19)
O9 0.047(2) 0.0246(19) 0.040(2) -0.0070(16) 0.0094(18) -0.0008(17)
O10 0.079(3) 0.029(2) 0.047(2) -0.0038(19) 0.032(2) -0.003(2)
O11 0.036(5) 0.036(5) 0.174(11) -0.034(6) -0.070(6) 0.013(4)
O12 0.060(3) 0.095(4) 0.045(3) 0.019(3) 0.010(2) -0.016(3)
O13 0.048(3) 0.041(2) 0.047(2) -0.0025(19) 0.006(2) -0.0071(19)
O14A 0.051(7) 0.123(10) 0.173(13) 0.128(10) -0.026(7) -0.031(7)
O14B 0.057(7) 0.060(7) 0.152(12) -0.025(7) 0.002(7) -0.018(5)
N1 0.032(2) 0.028(2) 0.032(2) 0.0054(18) -0.002(2) -0.0015(19)
N2 0.035(3) 0.052(3) 0.071(4) -0.027(3) -0.010(3) 0.001(2)
C1 0.029(3) 0.023(3) 0.031(3) -0.001(2) 0.002(2) 0.002(2)
C2 0.029(3) 0.023(3) 0.032(3) 0.000(2) 0.005(2) 0.000(2)
C3 0.044(3) 0.030(3) 0.028(3) 0.002(2) 0.009(2) 0.008(2)
C4 0.047(4) 0.034(3) 0.036(3) -0.003(2) 0.016(3) 0.009(3)
C5 0.035(3) 0.024(3) 0.037(3) -0.001(2) 0.008(2) 0.008(2)
C6 0.032(3) 0.025(3) 0.033(3) 0.002(2) 0.005(2) 0.000(2)
C7 0.032(3) 0.025(3) 0.026(3) -0.003(2) 0.005(2) 0.001(2)
C8 0.033(3) 0.041(3) 0.049(4) 0.013(3) 0.000(3) -0.011(3)
C9 0.035(3) 0.045(3) 0.039(3) 0.007(3) -0.003(3) -0.007(3)
C10 0.035(3) 0.039(3) 0.032(3) 0.002(2) 0.006(2) -0.005(2)
C11 0.040(3) 0.036(3) 0.040(3) -0.004(2) -0.002(3) 0.002(3)
C12 0.043(4) 0.038(3) 0.034(3) 0.006(2) 0.007(3) 0.012(3)
C13 0.052(4) 0.067(4) 0.041(4) 0.008(3) 0.009(3) 0.007(3)
C14 0.036(3) 0.041(3) 0.036(3) 0.004(3) 0.004(3) 0.012(3)
C15 0.035(3) 0.040(3) 0.046(4) 0.002(3) 0.005(3) 0.009(3)
C16 0.049(4) 0.044(4) 0.072(5) -0.004(3) 0.008(3) 0.017(3)
C17 0.037(3) 0.038(3) 0.049(4) -0.009(3) -0.004(3) 0.009(3)
C18 0.039(3) 0.040(3) 0.063(4) -0.009(3) -0.002(3) 0.010(3)
C19 0.036(4) 0.056(4) 0.068(5) -0.023(3) -0.017(3) 0.011(3)
C20 0.059(4) 0.059(4) 0.044(4) -0.005(3) -0.009(3) 0.011(3)
C21 0.101(6) 0.082(6) 0.041(4) 0.014(4) 0.000(4) 0.025(5)
C22 0.062(5) 0.089(6) 0.045(4) -0.026(4) -0.016(4) 0.027(4)
C23A 0.028(6) 0.027(6) 0.028(6) 0.004(4) -0.004(5) -0.004(4)
C24A 0.023(6) 0.026(6) 0.036(7) -0.004(4) -0.004(5) -0.001(4)
C25A 0.062(8) 0.060(8) 0.070(9) -0.001(5) 0.008(5) 0.000(5)
O7A 0.043(6) 0.039(6) 0.046(6) -0.005(4) 0.011(4) 0.000(4)
C23B 0.048(5) 0.051(5) 0.045(5) -0.008(4) 0.004(4) -0.006(4)
C24B 0.048(5) 0.043(4) 0.047(5) -0.007(4) 0.001(4) -0.010(4)
C25B 0.068(5) 0.063(5) 0.076(6) -0.008(4) 0.013(4) -0.009(4)
O7B 0.064(5) 0.049(4) 0.060(5) -0.009(3) 0.010(4) -0.002(4)
C26 0.040(3) 0.025(3) 0.039(3) -0.005(2) 0.009(3) -0.005(2)

loop_
_atom_type_symbol
_atom_type_description
_atom_type_scat_dispersion_real
_atom_type_scat_dispersion_imag
_atom_type_scat_source
C C 0.0033 0.0016 'International Tables Vol C Tables 4.2.6.8 and 6.1.1.4'
H H 0.0000 0.0000 'International Tables Vol C Tables 4.2.6.8 and 6.1.1.4'
N N 0.0061 0.0033 'International Tables Vol C Tables 4.2.6.8 and 6.1.1.4'
O O 0.0106 0.0060 'International Tables Vol C Tables 4.2.6.8 and 6.1.1.4'
Cu Cu 0.3201 1.2651 'International Tables Vol C Tables 4.2.6.8 and 6.1.1.4'

loop_
_geom_angle_atom_site_label_1
_geom_angle_atom_site_label_2
_geom_angle_atom_site_label_3
_geom_angle
_geom_angle_site_symmetry_1
_geom_angle_site_symmetry_3
_geom_angle_publ_flag
O3 Cu1 O4 81.48(14) . . yes
O3 Cu1 O1 99.72(14) . . ?
O4 Cu1 O1 176.30(15) . . ?
O3 Cu1 N1 165.86(16) . . ?
O4 Cu1 N1 85.44(16) . . ?
O1 Cu1 N1 93.01(15) . . yes
O3 Cu1 O6 106.87(14) . . ?
O4 Cu1 O6 93.11(14) . . ?
O1 Cu1 O6 89.89(13) . . ?
N1 Cu1 O6 79.09(15) . . ?
O3 Cu1 O5 99.22(14) . . ?
O4 Cu1 O5 95.34(13) . . ?
O1 Cu1 O5 81.03(12) . . ?
N1 Cu1 O5 76.60(14) . . ?
O6 Cu1 O5 153.49(12) . . yes
O3 Cu1 Cu2 42.01(10) . . ?
O4 Cu1 Cu2 41.98(10) . . ?
O1 Cu1 Cu2 138.03(10) . . ?
N1 Cu1 Cu2 123.90(12) . . ?
O6 Cu1 Cu2 114.17(9) . . ?
O5 Cu1 Cu2 88.39(8) . . ?
O4 Cu2 O3 81.61(14) . . yes
O4 Cu2 O9 100.96(15) . . ?
O3 Cu2 O9 177.40(15) . . ?
O4 Cu2 N2 165.59(17) . . ?
O3 Cu2 N2 85.53(17) . . ?
O9 Cu2 N2 91.96(18) . . yes
O4 Cu2 O8 96.38(15) . . ?
O3 Cu2 O8 96.60(15) . . ?
O9 Cu2 O8 83.55(15) . . ?
N2 Cu2 O8 78.6(2) . . ?
O4 Cu2 O7B 111.9(3) . . ?
O3 Cu2 O7B 88.8(2) . . ?
O9 Cu2 O7B 89.8(2) . . ?
N2 Cu2 O7B 74.2(4) . . ?
O8 Cu2 O7B 151.7(3) . . yes
O4 Cu2 O7A 97.9(5) . . ?
O3 Cu2 O7A 90.6(4) . . ?
O9 Cu2 O7A 88.6(4) . . ?
N2 Cu2 O7A 88.7(5) . . ?
O8 Cu2 O7A 164.8(5) . . ?
O7B Cu2 O7A 14.5(3) . . ?
O4 Cu2 Cu1 42.31(10) . . ?
O3 Cu2 Cu1 41.82(10) . . ?
O9 Cu2 Cu1 140.74(11) . . ?
N2 Cu2 Cu1 123.46(14) . . ?
O8 Cu2 Cu1 87.32(10) . . ?
O7B Cu2 Cu1 114.1(2) . . ?
O7A Cu2 Cu1 106.8(4) . . ?
C1 O1 Cu1 131.2(3) . . ?
C17 O3 Cu1 124.8(3) . . ?
C17 O3 Cu2 112.2(3) . . ?
Cu1 O3 Cu2 96.16(15) . . yes
C15 O4 Cu2 126.0(3) . . ?
C15 O4 Cu1 110.2(3) . . ?
Cu2 O4 Cu1 95.70(15) . . yes
C9 O5 Cu1 103.4(3) . . ?
C9 O5 H5O 108.9 . . ?
Cu1 O5 H5O 96.8 . . ?
C12 O6 Cu1 104.9(3) . . ?
C12 O6 H6O 110.0 . . ?
Cu1 O6 H6O 92.2 . . ?
C20 O8 Cu2 109.9(4) . . ?
C20 O8 H8O 109.2 . . ?
Cu2 O8 H8O 137.3 . . ?
C26 O9 Cu2 130.4(4) . . ?
H11O O11 H11P 105.9 . . ?
H12O O12 H12P 93.7 . . ?
H13O O13 H13P 101.1 . . ?
H14O O14A H14P 143.0 . . ?
H14P O14B H15O 120.2 . . ?
H14P O14B H15P 128.4 . . ?
H15O O14B H15P 107.5 . . ?
C14 N1 C8 113.2(4) . . ?
C14 N1 C11 111.1(4) . . ?
C8 N1 C11 106.2(4) . . ?
C14 N1 Cu1 106.7(3) . . ?
C8 N1 Cu1 110.5(3) . . ?
C11 N1 Cu1 109.1(3) . . ?
C23B N2 C22 103.6(8) . . ?
C23B N2 C19 110.9(7) . . ?
C22 N2 C19 112.2(6) . . ?
C23B N2 C23A 20.4(6) . . ?
C22 N2 C23A 121.6(9) . . ?
C19 N2 C23A 107.8(8) . . ?
C23B N2 Cu2 115.8(7) . . ?
C22 N2 Cu2 107.6(4) . . ?
C19 N2 Cu2 106.8(4) . . ?
C23A N2 Cu2 99.1(7) . . ?
O2 C1 O1 125.6(4) . . ?
O2 C1 C2 119.1(4) . . ?
O1 C1 C2 115.3(4) . . ?
C3 C2 C7 119.7(4) . . ?
C3 C2 C1 120.6(5) . . ?
C7 C2 C1 119.6(5) . . ?
C2 C3 C4 120.2(5) . . ?
C2 C3 H3 119.9 . . ?
C4 C3 H3 119.9 . . ?
C5 C4 C3 119.3(5) . . ?
C5 C4 H4 120.4 . . ?
C3 C4 H4 120.4 . . ?
C6 C5 C4 120.6(5) . . ?
C6 C5 H5 119.7 . . ?
C4 C5 H5 119.7 . . ?
C5 C6 C7 119.6(5) . . ?
C5 C6 C26 121.1(4) . 2_655 ?
C7 C6 C26 119.3(5) . 2_655 ?
C6 C7 C2 120.5(5) . . ?
C6 C7 H7 119.7 . . ?
C2 C7 H7 119.7 . . ?
C9 C8 N1 115.1(5) . . ?
C9 C8 H8A 108.5 . . ?
N1 C8 H8A 108.5 . . ?
C9 C8 H8B 108.5 . . ?
N1 C8 H8B 108.5 . . ?
H8A C8 H8B 107.5 . . ?
O5 C9 C8 111.9(5) . . ?
O5 C9 C10 111.0(4) . . ?
C8 C9 C10 112.0(5) . . ?
O5 C9 H9 107.2 . . ?
C8 C9 H9 107.2 . . ?
C10 C9 H9 107.2 . . ?
C9 C10 H10A 109.5 . . ?
C9 C10 H10B 109.5 . . ?
H10A C10 H10B 109.5 . . ?
C9 C10 H10C 109.5 . . ?
H10A C10 H10C 109.5 . . ?
H10B C10 H10C 109.5 . . ?
N1 C11 C12 113.5(4) . . ?
N1 C11 H11A 108.9 . . ?
C12 C11 H11A 108.9 . . ?
N1 C11 H11B 108.9 . . ?
C12 C11 H11B 108.9 . . ?
H11A C11 H11B 107.7 . . ?
O6 C12 C11 111.9(4) . . ?
O6 C12 C13 110.9(5) . . ?
C11 C12 C13 111.0(5) . . ?
O6 C12 H12 107.6 . . ?
C11 C12 H12 107.6 . . ?
C13 C12 H12 107.6 . . ?
C12 C13 H13A 109.5 . . ?
C12 C13 H13B 109.5 . . ?
H13A C13 H13B 109.5 . . ?
C12 C13 H13C 109.5 . . ?
H13A C13 H13C 109.5 . . ?
H13B C13 H13C 109.5 . . ?
N1 C14 C15 112.1(4) . . ?
N1 C14 H14A 109.2 . . ?
C15 C14 H14A 109.2 . . ?
N1 C14 H14B 109.2 . . ?
C15 C14 H14B 109.2 . . ?
H14A C14 H14B 107.9 . . ?
O4 C15 C16 113.2(5) . . ?
O4 C15 C14 107.4(5) . . ?
C16 C15 C14 110.4(5) . . ?
O4 C15 H15 108.6 . . ?
C16 C15 H15 108.6 . . ?
C14 C15 H15 108.6 . . ?
C15 C16 H16A 109.5 . . ?
C15 C16 H16B 109.5 . . ?
H16A C16 H16B 109.5 . . ?
C15 C16 H16C 109.5 . . ?
H16A C16 H16C 109.5 . . ?
H16B C16 H16C 109.5 . . ?
O3 C17 C18 112.4(5) . . ?
O3 C17 C19 107.5(5) . . ?
C18 C17 C19 109.0(5) . . ?
O3 C17 H17 109.3 . . ?
C18 C17 H17 109.3 . . ?
C19 C17 H17 109.3 . . ?
C17 C18 H18A 109.5 . . ?
C17 C18 H18B 109.5 . . ?
H18A C18 H18B 109.5 . . ?
C17 C18 H18C 109.5 . . ?
H18A C18 H18C 109.5 . . ?
H18B C18 H18C 109.5 . . ?
N2 C19 C17 113.0(5) . . ?
N2 C19 H19A 109.0 . . ?
C17 C19 H19A 109.0 . . ?
N2 C19 H19B 109.0 . . ?
C17 C19 H19B 109.0 . . ?
H19A C19 H19B 107.8 . . ?
O8 C20 C22 106.5(5) . . ?
O8 C20 C21 109.8(6) . . ?
C22 C20 C21 111.1(6) . . ?
O8 C20 H20 109.8 . . ?
C22 C20 H20 109.8 . . ?
C21 C20 H20 109.8 . . ?
C20 C21 H21A 109.5 . . ?
C20 C21 H21B 109.5 . . ?
H21A C21 H21B 109.5 . . ?
C20 C21 H21C 109.5 . . ?
H21A C21 H21C 109.5 . . ?
H21B C21 H21C 109.5 . . ?
N2 C22 C20 115.0(5) . . ?
N2 C22 H22A 108.5 . . ?
C20 C22 H22A 108.5 . . ?
N2 C22 H22B 108.5 . . ?
C20 C22 H22B 108.5 . . ?
H22A C22 H22B 107.5 . . ?
C24A C23A N2 120.5(13) . . ?
C24A C23A H23A 107.2 . . ?
N2 C23A H23A 107.2 . . ?
C24A C23A H23B 107.2 . . ?
N2 C23A H23B 107.2 . . ?
H23A C23A H23B 106.8 . . ?
O7A C24A C23A 112.1(13) . . ?
O7A C24A C25A 106.5(15) . . ?
C23A C24A C25A 113.5(16) . . ?
O7A C24A H24A 108.2 . . ?
C23A C24A H24A 108.2 . . ?
C25A C24A H24A 108.2 . . ?
C24A O7A Cu2 100.6(10) . . ?
Cu2 O7A H7O 99.3 . . ?
Cu2 O7A H7P 88.7 . . ?
N2 C23B C24B 109.0(9) . . ?
N2 C23B H23C 109.9 . . ?
C24B C23B H23C 109.9 . . ?
N2 C23B H23D 109.9 . . ?
C24B C23B H23D 109.9 . . ?
H23C C23B H23D 108.3 . . ?
O7B C24B C23B 112.8(9) . . ?
O7B C24B C25B 108.3(11) . . ?
C23B C24B C25B 112.0(10) . . ?
O7B C24B H24B 107.8 . . ?
C23B C24B H24B 107.8 . . ?
C25B C24B H24B 107.8 . . ?
C24B O7B Cu2 106.8(7) . . ?
Cu2 O7B H7O 90.7 . . ?
Cu2 O7B H7P 87.7 . . ?
O10 C26 O9 125.2(5) . . ?
O10 C26 C6 118.5(4) . 2_645 ?
O9 C26 C6 116.3(5) . 2_645 ?

loop_
_geom_bond_atom_site_label_1
_geom_bond_atom_site_label_2
_geom_bond_distance
_geom_bond_site_symmetry_2
_geom_bond_publ_flag
Cu1 O3 1.936(4) . yes
Cu1 O4 1.953(3) . yes
Cu1 O1 1.966(3) . yes
Cu1 N1 2.039(4) . yes
Cu1 O6 2.459(4) . yes
Cu1 O5 2.577(4) . yes
Cu1 Cu2 2.8863(9) . yes
Cu2 O4 1.940(4) . yes
Cu2 O3 1.943(3) . yes
Cu2 O9 1.977(3) . yes
Cu2 N2 2.054(5) . yes
Cu2 O8 2.356(4) . yes
Cu2 O7B 2.453(9) . yes
Cu2 O7A 2.458(15) . yes
O1 C1 1.271(6) . yes
O2 C1 1.254(6) . yes
O3 C17 1.427(7) . ?
O4 C15 1.415(7) . ?
O5 C9 1.446(6) . yes
O5 H5O 0.8628 . ?
O6 C12 1.421(7) . yes
O6 H6O 0.9107 . ?
O8 C20 1.440(7) . yes
O8 H8O 0.8628 . ?
O9 C26 1.269(6) . yes
O10 C26 1.252(6) . yes
O11 H11O 0.9152 . ?
O11 H11P 0.8152 . ?
O12 H12O 0.8954 . ?
O12 H12P 0.8877 . ?
O13 H13O 0.9521 . ?
O13 H13P 0.8587 . ?
O14A H14O 0.8529 . ?
O14A H14P 0.8595 . ?
O14B H14P 1.4535 . ?
O14B H15O 0.9765 . ?
O14B H15P 1.0036 . ?
N1 C14 1.483(7) . ?
N1 C8 1.492(7) . ?
N1 C11 1.496(7) . ?
N2 C23B 1.403(12) . ?
N2 C22 1.496(9) . ?
N2 C19 1.504(8) . ?
N2 C23A 1.65(2) . ?
C1 C2 1.508(7) . ?
C2 C3 1.389(7) . ?
C2 C7 1.393(7) . ?
C3 C4 1.402(7) . ?
C3 H3 0.9500 . ?
C4 C5 1.396(8) . ?
C4 H4 0.9500 . ?
C5 C6 1.388(7) . ?
C5 H5 0.9500 . ?
C6 C7 1.391(7) . ?
C6 C26 1.508(7) 2_655 ?
C7 H7 0.9500 . ?
C8 C9 1.482(8) . ?
C8 H8A 0.9900 . ?
C8 H8B 0.9900 . ?
C9 C10 1.516(7) . ?
C9 H9 1.0000 . ?
C10 H10A 0.9800 . ?
C10 H10B 0.9800 . ?
C10 H10C 0.9800 . ?
C11 C12 1.514(8) . ?
C11 H11A 0.9900 . ?
C11 H11B 0.9900 . ?
C12 C13 1.516(8) . ?
C12 H12 1.0000 . ?
C13 H13A 0.9800 . ?
C13 H13B 0.9800 . ?
C13 H13C 0.9800 . ?
C14 C15 1.524(8) . ?
C14 H14A 0.9900 . ?
C14 H14B 0.9900 . ?
C15 C16 1.498(8) . ?
C15 H15 1.0000 . ?
C16 H16A 0.9800 . ?
C16 H16B 0.9800 . ?
C16 H16C 0.9800 . ?
C17 C18 1.510(8) . ?
C17 C19 1.536(8) . ?
C17 H17 1.0000 . ?
C18 H18A 0.9800 . ?
C18 H18B 0.9800 . ?
C18 H18C 0.9800 . ?
C19 H19A 0.9900 . ?
C19 H19B 0.9900 . ?
C20 C22 1.503(10) . ?
C20 C21 1.525(10) . ?
C20 H20 1.0000 . ?
C21 H21A 0.9800 . ?
C21 H21B 0.9800 . ?
C21 H21C 0.9800 . ?
C22 H22A 0.9900 . ?
C22 H22B 0.9900 . ?
C23A C24A 1.515(19) . ?
C23A H23A 0.9900 . ?
C23A H23B 0.9900 . ?
C24A O7A 1.494(18) . yes
C24A C25A 1.532(17) . ?
C24A H24A 1.0000 . ?
C24A H7P 1.5266 . ?
C25A H25A 0.9800 . ?
C25A H25B 0.9800 . ?
C25A H25C 0.9800 . ?
O7A H7O 0.9591 . ?
O7A H7P 0.8813 . ?
C23B C24B 1.531(15) . ?
C23B H23C 0.9900 . ?
C23B H23D 0.9900 . ?
C24B O7B 1.433(14) . yes
C24B C25B 1.537(12) . ?
C24B H24B 1.0000 . ?
C25B H25D 0.9800 . ?
C25B H25E 0.9800 . ?
C25B H25F 0.9800 . ?
O7B H7O 1.2780 . ?
O7B H7P 0.9419 . ?
C26 C6 1.508(7) 2_645 ?

loop_
_geom_hbond_atom_site_label_D
_geom_hbond_atom_site_label_H
_geom_hbond_atom_site_label_A
_geom_hbond_distance_DH
_geom_hbond_distance_HA
_geom_hbond_distance_DA
_geom_hbond_angle_DHA
_geom_hbond_site_symmetry_A
_geom_hbond_publ_flag
O5 H5O O13 0.86 1.93 2.678(5) 144.1 4_665 yes
O6 H6O O2 0.91 1.79 2.677(5) 162.7 . yes
O7A H7O O10 0.96 1.62 2.518(16) 154.7 . yes
O7B H7P O10 0.94 1.83 2.750(12) 166.1 . yes
O8 H8O O5 0.86 2.21 2.716(5) 117.1 . yes
O11 H11O O14B 0.92 1.68 2.568(15) 162.1 . yes
O11 H11O O14A 0.92 2.35 3.129(16) 142.6 . yes
O11 H11P O7A 0.82 2.49 3.217(19) 149.1 . yes
O11 H11P O7B 0.82 2.45 3.209(15) 155.4 . yes
O12 H12O O11 0.90 2.09 2.728(10) 127.7 . yes
O12 H12P O2 0.89 2.30 2.877(6) 122.6 . yes
O13 H13O O12 0.95 1.81 2.708(6) 156.3 . yes
O13 H13P O10 0.86 2.09 2.816(6) 142.1 3_656 yes
O14A H14O O4 0.85 1.99 2.808(10) 159.8 3_656 yes
O14A H14P O11 0.86 2.27 3.129(16) 179.2 . yes
O14B H15O O6 0.98 1.89 2.765(10) 148.4 3_656 yes
O14B H15P O11 1.00 1.76 2.685(14) 151.7 3_656 yes
O14B H15P O14B 1.00 2.44 3.06(2) 119.9 3_656 yes
